data_4133051
loop_
_publ_author_name
'Lennox, Alastair J. J.'
'Goes, Shannon L.'
'Webster, Matthew P.'
'Koolman, Hannes F.'
'Djuric, Stevan W.'
'Stahl, Shannon S.'

_publ_section_title
;
 Electrochemical Aminoxyl-Mediated \a-Cyanation of Secondary Piperidines
 for Pharmaceutical Building Block Diversification.
;
_journal_issue 36
_journal_name_full 'Journal of the American Chemical Society'
_journal_page_first 11227
_journal_page_last 11231
_journal_paper_doi 10.1021/jacs.8b08145
_journal_volume 140
_journal_year 2018
_chemical_formula_moiety 'C6 H5 O3 S, C11 H17 N4 O'
_chemical_formula_sum 'C17 H22 N4 O4 S'
_chemical_formula_weight 378.44
_space_group_crystal_system orthorhombic
_space_group_IT_number 61
_space_group_name_Hall '-P 2ac 2ab'
_space_group_name_H-M_alt 'P b c a'
_atom_sites_solution_hydrogens mixed
_atom_sites_solution_primary dual
_audit_creation_date 2017-11-06
_audit_creation_method
;
Olex2 1.2-dev
(compiled 2017.10.03 svn.r3461 for OlexSys, GUI svn.r5395)
;
_cell_angle_alpha 90
_cell_angle_beta 90
_cell_angle_gamma 90
_cell_formula_units_Z 8
_cell_length_a 9.204(3)
_cell_length_b 10.736(3)
_cell_length_c 37.751(9)
_cell_measurement_reflns_used 9958
_cell_measurement_temperature 100
_cell_measurement_theta_max 30.326
_cell_measurement_theta_min 3.335
_cell_volume 3730.3(18)
_computing_cell_refinement 'APEX3 Ver. 2017.3-0 (Bruker-AXS, 2017)'
_computing_data_collection 'APEX3 Ver. 2017.3-0 (Bruker-AXS, 2017)'
_computing_data_reduction 'APEX3 Ver. 2017.3-0 (Bruker-AXS, 2017)'
_computing_molecular_graphics 'Olex2 (Dolomanov et al., 2009)'
_computing_publication_material 'Olex2 (Dolomanov et al., 2009)'
_computing_structure_refinement 'XL (Sheldrick, 2008)'
_computing_structure_solution 'XT (Sheldrick, 2015a)'
_diffrn_ambient_temperature 100.0
_diffrn_detector 'charge-coupled device (CCD) area detector'
_diffrn_detector_area_resol_mean 7.9
_diffrn_detector_type 'Bruker APEX II'
_diffrn_measured_fraction_theta_full 0.994
_diffrn_measured_fraction_theta_max 0.995
_diffrn_measurement_device 'three-circle diffractometer'
_diffrn_measurement_device_type 'Bruker APEX II Quazar'
_diffrn_measurement_method '0.5\% \w and 0.5\% \f scans'
_diffrn_radiation_collimation 'focusing mirrors'
_diffrn_radiation_detector 'Bruker APEX II'
_diffrn_radiation_monochromator 'mirror optics'
_diffrn_radiation_probe x-ray
_diffrn_radiation_type MoK\a
_diffrn_radiation_wavelength 0.71073
_diffrn_reflns_av_R_equivalents 0.0572
_diffrn_reflns_av_unetI/netI 0.0286
_diffrn_reflns_Laue_measured_fraction_full 0.994
_diffrn_reflns_Laue_measured_fraction_max 0.995
_diffrn_reflns_limit_h_max 12
_diffrn_reflns_limit_h_min -13
_diffrn_reflns_limit_k_max 15
_diffrn_reflns_limit_k_min -15
_diffrn_reflns_limit_l_max 53
_diffrn_reflns_limit_l_min -53
_diffrn_reflns_number 80903
_diffrn_reflns_point_group_measured_fraction_full 0.994
_diffrn_reflns_point_group_measured_fraction_max 0.995
_diffrn_reflns_theta_full 25.000
_diffrn_reflns_theta_max 30.537
_diffrn_reflns_theta_min 3.335
_diffrn_source 'microfocus sealed X-ray tube'
_diffrn_source_type 'Incoatec I\ms'
_exptl_absorpt_coefficient_mu 0.204
_exptl_absorpt_correction_T_max 0.7461
_exptl_absorpt_correction_T_min 0.6340
_exptl_absorpt_correction_type multi-scan
_exptl_absorpt_process_details 'SADABS-2016/2 (Krause et al., 2015) was used for absorption correction.'
_exptl_crystal_colour colourless
_exptl_crystal_colour_primary colourless
_exptl_crystal_density_diffrn 1.348
_exptl_crystal_density_method 'not measured'
_exptl_crystal_description plank
_exptl_crystal_F_000 1600
_exptl_crystal_size_max 0.2
_exptl_crystal_size_mid 0.08
_exptl_crystal_size_min 0.04
_refine_diff_density_max 0.576
_refine_diff_density_min -0.345
_refine_diff_density_rms 0.060
_refine_ls_extinction_method none
_refine_ls_goodness_of_fit_ref 1.093
_refine_ls_hydrogen_treatment mixed
_refine_ls_matrix_type full
_refine_ls_number_parameters 264
_refine_ls_number_reflns 5675
_refine_ls_number_restraints 18
_refine_ls_restrained_S_all 1.102
_refine_ls_R_factor_all 0.0569
_refine_ls_R_factor_gt 0.0478
_refine_ls_shift/su_max 0.002
_refine_ls_shift/su_mean 0.000
_refine_ls_structure_factor_coef Fsqd
_refine_ls_weighting_details 'w=1/[\s^2^(Fo^2^)+(0.0481P)^2^+2.6479P] where P=(Fo^2^+2Fc^2^)/3'
_refine_ls_weighting_scheme calc
_refine_ls_wR_factor_gt 0.1148
_refine_ls_wR_factor_ref 0.1191
_reflns_Friedel_coverage 0.000
_reflns_number_gt 4903
_reflns_number_total 5675
_reflns_threshold_expression 'I > 2\s(I)'
_cod_data_source_file ja8b08145_si_002.cif
_cod_data_source_block stahl234
_cod_original_cell_volume 3730.1(17)
_cod_database_code 4133051
_shelx_shelxl_version_number 2016/6
_shelx_space_group_comment
;
The symmetry employed for this shelxl refinement is uniquely defined
by the following loop, which should always be used as a source of
symmetry information in preference to the above space-group names.
They are only intended as comments.
;
_shelx_estimated_absorpt_t_max 0.992
_shelx_estimated_absorpt_t_min 0.960
_olex2_refinement_description
;
1. Fixed Uiso
 At 1.2 times of:
  All C(H) groups, All C(H,H) groups, All N(H,H) groups
 At 1.5 times of:
  All C(H,H,H) groups
2. Restrained distances
 N1-H1B \\sim N1-H1A
 with sigma of 0.02
3. Uiso/Uaniso restraints and constraints
Uanis(C14) \\sim Ueq, Uanis(C13A) \\sim Ueq: with sigma of 0.004 and sigma for
terminal atoms of 0.008
4. Same fragment restrains
{C11, C12, C13A, C14A} sigma for 1-2: 0.01, 1-3: 0.02
as
{C11, C12, C13, C14}
5. Others
 Sof(H12A)=Sof(C13A)=Sof(H13D)=Sof(H13E)=Sof(H13F)=Sof(C14A)=Sof(H14D)=
 Sof(H14E)=Sof(H14F)=1-FVAR(1)
 Sof(H12)=Sof(C13)=Sof(H13A)=Sof(H13B)=Sof(H13C)=Sof(C14)=Sof(H14A)=Sof(H14B)=
 Sof(H14C)=FVAR(1)
6.a Ternary CH refined with riding coordinates:
 C9(H9), C12(H12A), C12(H12), C16(H16)
6.b Secondary CH2 refined with riding coordinates:
 C7(H7A,H7B), C8(H8A,H8B), C15(H15A,H15B)
6.c Aromatic/amide H refined with riding coordinates:
 C2(H2), C3(H3), C4(H4), C5(H5), C6(H6)
6.d Idealised Me refined as rotating group:
 C13(H13A,H13B,H13C), C14(H14A,H14B,H14C), C13A(H13D,H13E,H13F), C14A(H14D,
 H14E,H14F)
;
_olex2_submission_special_instructions 'No special instructions were received'

loop_
_space_group_symop_operation_xyz
'x, y, z'
'-x+1/2, -y, z+1/2'
'-x, y+1/2, -z+1/2'
'x+1/2, -y+1/2, -z'
'-x, -y, -z'
'x-1/2, y, -z-1/2'
'x, -y-1/2, z-1/2'
'-x-1/2, y-1/2, z'

loop_
_atom_site_label
_atom_site_type_symbol
_atom_site_fract_x
_atom_site_fract_y
_atom_site_fract_z
_atom_site_U_iso_or_equiv
_atom_site_adp_type
_atom_site_occupancy
_atom_site_site_symmetry_order
_atom_site_calc_flag
_atom_site_refinement_flags_posn
_atom_site_refinement_flags_adp
_atom_site_refinement_flags_occupancy
_atom_site_disorder_assembly
_atom_site_disorder_group
S1 S 0.54011(4) 0.65583(3) 0.68619(2) 0.01702(9) Uani 1 1 d . . . . .
O1 O 0.41960(11) 0.58095(10) 0.70055(3) 0.0217(2) Uani 1 1 d . . . . .
O2 O 0.49499(14) 0.78061(10) 0.67678(3) 0.0276(2) Uani 1 1 d . . . . .
O3 O 0.66685(12) 0.64977(11) 0.70922(3) 0.0241(2) Uani 1 1 d . . . . .
C1 C 0.59184(15) 0.58010(12) 0.64658(4) 0.0175(3) Uani 1 1 d . . . . .
C2 C 0.52206(18) 0.61173(15) 0.61526(4) 0.0245(3) Uani 1 1 d . . . . .
H2 H 0.450669 0.675626 0.614922 0.029 Uiso 1 1 calc R . . . .
C3 C 0.5584(2) 0.54828(17) 0.58434(4) 0.0322(4) Uani 1 1 d . . . . .
H3 H 0.510913 0.568538 0.562755 0.039 Uiso 1 1 calc R . . . .
C4 C 0.6631(2) 0.45608(16) 0.58484(4) 0.0324(4) Uani 1 1 d . . . . .
H4 H 0.687974 0.414096 0.563532 0.039 Uiso 1 1 calc R . . . .
C5 C 0.73201(19) 0.42441(15) 0.61623(4) 0.0280(3) Uani 1 1 d . . . . .
H5 H 0.803275 0.360395 0.616476 0.034 Uiso 1 1 calc R . . . .
C6 C 0.69644(16) 0.48676(13) 0.64742(4) 0.0205(3) Uani 1 1 d . . . . .
H6 H 0.743199 0.465694 0.669045 0.025 Uiso 1 1 calc R . . . .
O4 O -0.04530(12) 0.66880(10) 0.58759(3) 0.0239(2) Uani 1 1 d . . . . .
N1 N 0.15098(14) 0.65610(12) 0.71879(3) 0.0194(2) Uani 1 1 d D . . . .
H1A H 0.145(2) 0.6497(17) 0.7415(4) 0.023 Uiso 1 1 d DR . . . .
H1B H 0.2403(18) 0.6392(18) 0.7126(5) 0.023 Uiso 1 1 d DR . . . .
N2 N -0.13256(15) 0.85152(12) 0.73474(4) 0.0252(3) Uani 1 1 d . . . . .
N3 N 0.00828(17) 0.68833(13) 0.55267(3) 0.0278(3) Uani 1 1 d . . . . .
N4 N 0.17266(14) 0.75254(12) 0.59309(3) 0.0229(3) Uani 1 1 d . . . . .
C7 C 0.05450(16) 0.56177(13) 0.70141(4) 0.0202(3) Uani 1 1 d . . . . .
H7A H -0.048077 0.578231 0.707772 0.024 Uiso 1 1 calc R . . . .
H7B H 0.080100 0.477223 0.709819 0.024 Uiso 1 1 calc R . . . .
C8 C 0.07303(16) 0.56903(12) 0.66146(4) 0.0187(3) Uani 1 1 d . . . . .
H8A H 0.009204 0.506924 0.649902 0.022 Uiso 1 1 calc R . . . .
H8B H 0.174846 0.549474 0.655093 0.022 Uiso 1 1 calc R . . . .
C9 C 0.03407(15) 0.70040(12) 0.64825(4) 0.0162(2) Uani 1 1 d . . . . .
H9 H -0.070793 0.716996 0.653335 0.019 Uiso 1 1 calc R . . . .
C10 C 0.05919(16) 0.71016(12) 0.60932(4) 0.0189(3) Uani 1 1 d . . . . .
C11 C 0.13551(18) 0.73732(14) 0.55786(4) 0.0240(3) Uani 1 1 d D . . . .
C12 C 0.2345(2) 0.77449(16) 0.52826(4) 0.0322(4) Uani 1 1 d D . . . .
H12A H 0.309400 0.707546 0.525815 0.039 Uiso 0.46(3) 1 calc R . P A 2
H12 H 0.326816 0.726042 0.530622 0.039 Uiso 0.54(3) 1 calc R . P A 1
C13 C 0.1641(9) 0.7406(10) 0.49245(14) 0.0423(16) Uani 0.54(3) 1 d D . P A 1
H13A H 0.147470 0.650478 0.491416 0.064 Uiso 0.54(3) 1 calc GR . P A 1
H13B H 0.228898 0.765358 0.473097 0.064 Uiso 0.54(3) 1 calc GR . P A 1
H13C H 0.071138 0.784329 0.490087 0.064 Uiso 0.54(3) 1 calc GR . P A 1
C14 C 0.2714(17) 0.9125(6) 0.5305(3) 0.060(2) Uani 0.54(3) 1 d D U P A 1
H14A H 0.182395 0.961756 0.527800 0.089 Uiso 0.54(3) 1 calc GR . P A 1
H14B H 0.339830 0.934141 0.511607 0.089 Uiso 0.54(3) 1 calc GR . P A 1
H14C H 0.315541 0.930456 0.553571 0.089 Uiso 0.54(3) 1 calc GR . P A 1
C15 C 0.12687(15) 0.79820(12) 0.66727(4) 0.0172(2) Uani 1 1 d . . . . .
H15A H 0.229400 0.788764 0.659808 0.021 Uiso 1 1 calc R . . . .
H15B H 0.094053 0.882362 0.660133 0.021 Uiso 1 1 calc R . . . .
C16 C 0.11760(15) 0.78663(13) 0.70754(4) 0.0183(3) Uani 1 1 d . . . . .
H16 H 0.193086 0.842534 0.718042 0.022 Uiso 1 1 calc R . . . .
C17 C -0.02455(16) 0.82294(13) 0.72238(4) 0.0198(3) Uani 1 1 d . . . . .
C13A C 0.1590(10) 0.7867(16) 0.49283(17) 0.049(2) Uani 0.46(3) 1 d D U P A 2
H13D H 0.109752 0.708278 0.487103 0.074 Uiso 0.46(3) 1 calc GR . P A 2
H13E H 0.230896 0.805521 0.474454 0.074 Uiso 0.46(3) 1 calc GR . P A 2
H13F H 0.087370 0.854103 0.493994 0.074 Uiso 0.46(3) 1 calc GR . P A 2
C14A C 0.3157(12) 0.8966(7) 0.5383(3) 0.047(2) Uani 0.46(3) 1 d D . P A 2
H14D H 0.244748 0.962317 0.543312 0.070 Uiso 0.46(3) 1 calc GR . P A 2
H14E H 0.377869 0.922408 0.518514 0.070 Uiso 0.46(3) 1 calc GR . P A 2
H14F H 0.375745 0.882067 0.559320 0.070 Uiso 0.46(3) 1 calc GR . P A 2

loop_
_atom_site_aniso_label
_atom_site_aniso_U_11
_atom_site_aniso_U_22
_atom_site_aniso_U_33
_atom_site_aniso_U_23
_atom_site_aniso_U_13
_atom_site_aniso_U_12
S1 0.01839(16) 0.01525(15) 0.01743(16) -0.00147(11) 0.00038(12) -0.00032(11)
O1 0.0193(5) 0.0201(5) 0.0256(5) -0.0007(4) 0.0057(4) -0.0003(4)
O2 0.0370(6) 0.0148(5) 0.0311(6) -0.0005(4) 0.0020(5) 0.0028(4)
O3 0.0203(5) 0.0328(6) 0.0191(5) -0.0043(4) -0.0018(4) -0.0024(4)
C1 0.0193(6) 0.0167(6) 0.0165(6) -0.0005(5) 0.0018(5) -0.0036(5)
C2 0.0275(8) 0.0254(7) 0.0206(7) 0.0031(5) -0.0019(6) -0.0032(6)
C3 0.0423(10) 0.0374(9) 0.0169(7) -0.0003(6) -0.0008(7) -0.0114(7)
C4 0.0410(10) 0.0335(8) 0.0228(7) -0.0096(6) 0.0110(7) -0.0133(7)
C5 0.0284(8) 0.0234(7) 0.0322(8) -0.0059(6) 0.0113(6) -0.0046(6)
C6 0.0197(6) 0.0198(6) 0.0220(7) -0.0003(5) 0.0023(5) -0.0020(5)
O4 0.0281(6) 0.0274(5) 0.0163(5) -0.0010(4) -0.0012(4) -0.0037(4)
N1 0.0182(6) 0.0238(6) 0.0162(5) 0.0014(4) 0.0001(4) 0.0036(5)
N2 0.0270(7) 0.0246(6) 0.0239(6) -0.0031(5) 0.0032(5) -0.0015(5)
N3 0.0385(8) 0.0297(6) 0.0153(5) 0.0000(5) 0.0019(5) 0.0015(6)
N4 0.0243(6) 0.0246(6) 0.0197(6) 0.0034(5) 0.0028(5) 0.0019(5)
C7 0.0241(7) 0.0166(6) 0.0200(6) 0.0032(5) 0.0016(5) 0.0002(5)
C8 0.0233(7) 0.0144(6) 0.0183(6) 0.0015(5) -0.0003(5) 0.0006(5)
C9 0.0173(6) 0.0149(5) 0.0164(6) 0.0012(4) 0.0006(5) -0.0004(5)
C10 0.0231(7) 0.0149(6) 0.0188(6) 0.0014(5) -0.0016(5) 0.0026(5)
C11 0.0308(8) 0.0210(6) 0.0203(7) 0.0033(5) 0.0045(6) 0.0073(6)
C12 0.0398(10) 0.0321(8) 0.0246(7) 0.0069(6) 0.0113(7) 0.0099(7)
C13 0.048(3) 0.057(4) 0.0212(19) 0.015(2) 0.0105(17) 0.019(3)
C14 0.091(5) 0.032(2) 0.055(4) 0.010(2) 0.042(4) -0.002(3)
C15 0.0189(6) 0.0147(5) 0.0181(6) -0.0010(5) 0.0017(5) -0.0010(5)
C16 0.0173(6) 0.0191(6) 0.0185(6) -0.0021(5) -0.0001(5) 0.0001(5)
C17 0.0236(7) 0.0179(6) 0.0178(6) -0.0021(5) -0.0005(5) -0.0021(5)
C13A 0.044(3) 0.079(6) 0.024(2) 0.024(3) 0.005(2) 0.017(4)
C14A 0.061(4) 0.028(3) 0.051(4) 0.014(2) 0.027(3) 0.006(3)

loop_
_atom_type_symbol
_atom_type_description
_atom_type_scat_dispersion_real
_atom_type_scat_dispersion_imag
_atom_type_scat_source
C C 0.0033 0.0016 'International Tables Vol C Tables 4.2.6.8 and 6.1.1.4'
H H 0.0000 0.0000 'International Tables Vol C Tables 4.2.6.8 and 6.1.1.4'
N N 0.0061 0.0033 'International Tables Vol C Tables 4.2.6.8 and 6.1.1.4'
O O 0.0106 0.0060 'International Tables Vol C Tables 4.2.6.8 and 6.1.1.4'
S S 0.1246 0.1234 'International Tables Vol C Tables 4.2.6.8 and 6.1.1.4'

loop_
_geom_angle_atom_site_label_1
_geom_angle_atom_site_label_2
_geom_angle_atom_site_label_3
_geom_angle
O1 S1 C1 105.26(6)
O2 S1 O1 112.30(7)
O2 S1 O3 114.69(7)
O2 S1 C1 107.19(7)
O3 S1 O1 111.03(7)
O3 S1 C1 105.59(7)
C2 C1 S1 118.92(12)
C2 C1 C6 121.10(13)
C6 C1 S1 119.92(11)
C1 C2 H2 120.5
C1 C2 C3 118.91(16)
C3 C2 H2 120.5
C2 C3 H3 119.8
C4 C3 C2 120.46(16)
C4 C3 H3 119.8
C3 C4 H4 119.8
C3 C4 C5 120.42(15)
C5 C4 H4 119.8
C4 C5 H5 120.1
C4 C5 C6 119.80(16)
C6 C5 H5 120.1
C1 C6 C5 119.31(14)
C1 C6 H6 120.3
C5 C6 H6 120.3
C10 O4 N3 105.64(12)
H1A N1 H1B 107.9(18)
C7 N1 H1A 110.2(13)
C7 N1 H1B 107.5(13)
C16 N1 H1A 110.1(12)
C16 N1 H1B 108.2(13)
C16 N1 C7 112.78(11)
C11 N3 O4 103.45(12)
C10 N4 C11 102.37(13)
N1 C7 H7A 109.8
N1 C7 H7B 109.8
N1 C7 C8 109.47(11)
H7A C7 H7B 108.2
C8 C7 H7A 109.8
C8 C7 H7B 109.8
C7 C8 H8A 109.7
C7 C8 H8B 109.7
C7 C8 C9 110.03(11)
H8A C8 H8B 108.2
C9 C8 H8A 109.7
C9 C8 H8B 109.7
C8 C9 H9 109.0
C10 C9 C8 110.35(11)
C10 C9 H9 109.0
C10 C9 C15 109.10(11)
C15 C9 C8 110.28(11)
C15 C9 H9 109.0
O4 C10 C9 117.95(13)
N4 C10 O4 113.97(13)
N4 C10 C9 128.07(13)
N3 C11 N4 114.57(14)
N3 C11 C12 123.01(15)
N4 C11 C12 122.42(16)
C11 C12 H12A 107.3
C11 C12 H12 108.2
C11 C12 C13 109.6(4)
C11 C12 C14 110.7(3)
C11 C12 C13A 113.8(4)
C11 C12 C14A 109.6(4)
C13 C12 H12 108.2
C14 C12 H12 108.2
C14 C12 C13 111.8(4)
C13A C12 H12A 107.3
C13A C12 C14A 111.3(5)
C14A C12 H12A 107.3
C12 C13 H13A 109.5
C12 C13 H13B 109.5
C12 C13 H13C 109.5
H13A C13 H13B 109.5
H13A C13 H13C 109.5
H13B C13 H13C 109.5
C12 C14 H14A 109.5
C12 C14 H14B 109.5
C12 C14 H14C 109.5
H14A C14 H14B 109.5
H14A C14 H14C 109.5
H14B C14 H14C 109.5
C9 C15 H15A 109.1
C9 C15 H15B 109.1
H15A C15 H15B 107.9
C16 C15 C9 112.30(11)
C16 C15 H15A 109.1
C16 C15 H15B 109.1
N1 C16 C15 110.32(11)
N1 C16 H16 107.9
C15 C16 H16 107.9
C17 C16 N1 108.77(12)
C17 C16 C15 113.93(12)
C17 C16 H16 107.9
N2 C17 C16 178.07(16)
C12 C13A H13D 109.5
C12 C13A H13E 109.5
C12 C13A H13F 109.5
H13D C13A H13E 109.5
H13D C13A H13F 109.5
H13E C13A H13F 109.5
C12 C14A H14D 109.5
C12 C14A H14E 109.5
C12 C14A H14F 109.5
H14D C14A H14E 109.5
H14D C14A H14F 109.5
H14E C14A H14F 109.5

loop_
_geom_bond_atom_site_label_1
_geom_bond_atom_site_label_2
_geom_bond_distance
S1 O1 1.4732(11)
S1 O2 1.4468(12)
S1 O3 1.4563(12)
S1 C1 1.7674(14)
C1 C2 1.388(2)
C1 C6 1.390(2)
C2 H2 0.9500
C2 C3 1.392(2)
C3 H3 0.9500
C3 C4 1.381(3)
C4 H4 0.9500
C4 C5 1.387(3)
C5 H5 0.9500
C5 C6 1.394(2)
C6 H6 0.9500
O4 N3 1.4229(17)
O4 C10 1.3397(18)
N1 H1A 0.862(16)
N1 H1B 0.874(16)
N1 C7 1.4981(19)
N1 C16 1.4962(19)
N2 C17 1.140(2)
N3 C11 1.298(2)
N4 C10 1.2935(19)
N4 C11 1.383(2)
C7 H7A 0.9900
C7 H7B 0.9900
C7 C8 1.520(2)
C8 H8A 0.9900
C8 H8B 0.9900
C8 C9 1.5383(19)
C9 H9 1.0000
C9 C10 1.4917(19)
C9 C15 1.5320(19)
C11 C12 1.496(2)
C12 H12A 1.0000
C12 H12 1.0000
C12 C13 1.543(5)
C12 C14 1.522(5)
C12 C13A 1.513(5)
C12 C14A 1.556(6)
C13 H13A 0.9800
C13 H13B 0.9800
C13 H13C 0.9800
C14 H14A 0.9800
C14 H14B 0.9800
C14 H14C 0.9800
C15 H15A 0.9900
C15 H15B 0.9900
C15 C16 1.528(2)
C16 H16 1.0000
C16 C17 1.476(2)
C13A H13D 0.9800
C13A H13E 0.9800
C13A H13F 0.9800
C14A H14D 0.9800
C14A H14E 0.9800
C14A H14F 0.9800

loop_
_geom_hbond_atom_site_label_D
_geom_hbond_atom_site_label_H
_geom_hbond_atom_site_label_A
_geom_hbond_distance_DH
_geom_hbond_distance_HA
_geom_hbond_distance_DA
_geom_hbond_angle_DHA
_geom_hbond_site_symmetry_A
N1 H1A O3 0.862(16) 1.871(16) 2.7226(17) 169.3(19) 6_557
N1 H1B O1 0.874(16) 1.823(16) 2.6903(17) 171.9(19) .

loop_
_geom_torsion_atom_site_label_1
_geom_torsion_atom_site_label_2
_geom_torsion_atom_site_label_3
_geom_torsion_atom_site_label_4
_geom_torsion
S1 C1 C2 C3 -177.25(12)
S1 C1 C6 C5 177.45(11)
O1 S1 C1 C2 88.06(13)
O1 S1 C1 C6 -89.20(12)
O2 S1 C1 C2 -31.69(14)
O2 S1 C1 C6 151.05(12)
O3 S1 C1 C2 -154.40(12)
O3 S1 C1 C6 28.34(13)
C1 C2 C3 C4 -0.5(2)
C2 C1 C6 C5 0.3(2)
C2 C3 C4 C5 0.8(3)
C3 C4 C5 C6 -0.6(2)
C4 C5 C6 C1 0.0(2)
C6 C1 C2 C3 0.0(2)
O4 N3 C11 N4 0.04(17)
O4 N3 C11 C12 -179.98(13)
N1 C7 C8 C9 -59.17(15)
N3 O4 C10 N4 -0.51(16)
N3 O4 C10 C9 -179.39(12)
N3 C11 C12 C13 -2.3(5)
N3 C11 C12 C14 121.6(8)
N3 C11 C12 C13A 17.4(8)
N3 C11 C12 C14A 142.7(5)
N4 C11 C12 C13 177.7(4)
N4 C11 C12 C14 -58.4(8)
N4 C11 C12 C13A -162.7(7)
N4 C11 C12 C14A -37.3(5)
C7 N1 C16 C15 -56.11(15)
C7 N1 C16 C17 69.53(14)
C7 C8 C9 C10 177.13(12)
C7 C8 C9 C15 56.53(15)
C8 C9 C10 O4 82.98(15)
C8 C9 C10 N4 -95.72(17)
C8 C9 C15 C16 -53.55(15)
C9 C15 C16 N1 52.67(15)
C9 C15 C16 C17 -69.99(15)
C10 O4 N3 C11 0.26(15)
C10 N4 C11 N3 -0.33(17)
C10 N4 C11 C12 179.69(14)
C10 C9 C15 C16 -174.89(11)
C11 N4 C10 O4 0.52(16)
C11 N4 C10 C9 179.26(13)
C15 C9 C10 O4 -155.71(12)
C15 C9 C10 N4 25.59(19)
C16 N1 C7 C8 59.91(15)
